data_4125879
loop_
_publ_author_name
'Xie, Li-Qiang'
'Chen, Liang'
'Nan, Zi-Ang'
'Lin, Hai-Xin'
'Wang, Tan'
'Zhan, Dong-Ping'
'Yan, Jia-Wei'
'Mao, Bing-Wei'
'Tian, Zhong-Qun'

_publ_section_title
;
 Understanding the Cubic Phase Stabilization and Crystallization Kinetics
 in Mixed Cations and Halides Perovskite Single Crystals.
;
_journal_issue 9
_journal_name_full 'Journal of the American Chemical Society'
_journal_page_first 3320
_journal_page_last 3323
_journal_paper_doi 10.1021/jacs.6b12432
_journal_volume 139
_journal_year 2017
_chemical_formula_moiety '4(Br0.11 I0.64 Pb0.25), 6(C0.1 N0.25), 0.03(C12), 0.03(N12)'
_chemical_formula_sum 'C H5.15 Br0.45 I2.55 N1.85 Pb'
_chemical_formula_weight 611.00
_space_group_crystal_system cubic
_space_group_IT_number 221
_space_group_name_Hall '-P 4 2 3'
_space_group_name_H-M_alt 'P m -3 m'
_symmetry_space_group_name_Hall '-P 4 2 3'
_symmetry_space_group_name_H-M 'P m -3 m'
_atom_sites_solution_primary direct
_audit_creation_date 2016-11-18
_audit_creation_method
;
Olex2 1.2
(compiled 2016.11.07 svn.r3352 for OlexSys, GUI svn.r5261)
;
_cell_angle_alpha 90
_cell_angle_beta 90
_cell_angle_gamma 90
_cell_formula_units_Z 1
_cell_length_a 6.2242(6)
_cell_length_b 6.2242(6)
_cell_length_c 6.2242(6)
_cell_measurement_reflns_used 540
_cell_measurement_temperature 170(6)
_cell_measurement_theta_max 28.1580
_cell_measurement_theta_min 4.6240
_cell_volume 241.13(4)
_computing_cell_refinement
;
CrysAlisPro, Agilent Technologies,
Version 1.171.36.24 (release 03-12-2012 CrysAlis171 .NET)
(compiled Dec  3 2012,18:21:49)
;
_computing_data_collection
;
CrysAlisPro, Agilent Technologies,
Version 1.171.36.24 (release 03-12-2012 CrysAlis171 .NET)
(compiled Dec  3 2012,18:21:49)
;
_computing_data_reduction
;
CrysAlisPro, Agilent Technologies,
Version 1.171.36.24 (release 03-12-2012 CrysAlis171 .NET)
(compiled Dec  3 2012,18:21:49)
;
_computing_molecular_graphics 'Olex2 (Dolomanov et al., 2009)'
_computing_publication_material 'Olex2 (Dolomanov et al., 2009)'
_computing_structure_refinement 'ShelXL (Sheldrick, 2015)'
_computing_structure_solution 'ShelXT (Sheldrick, 2015)'
_diffrn_ambient_temperature 170(6)
_diffrn_detector_area_resol_mean 16.1903
_diffrn_measured_fraction_theta_full 1.000
_diffrn_measured_fraction_theta_max 0.989
_diffrn_measurement_details
;
#__ type_ start__ end____ width___ exp.time_
  1 omega  -40.00   23.00   1.0000    4.7600
omega____ theta____ kappa____ phi______ frames
    -      -20.6309   77.0000  -90.0000 63

#__ type_ start__ end____ width___ exp.time_
  2 omega  -54.00   52.00   1.0000    4.7600
omega____ theta____ kappa____ phi______ frames
    -      -20.6309   77.0000   30.0000 106

#__ type_ start__ end____ width___ exp.time_
  3 omega    6.00   39.00   1.0000    4.7600
omega____ theta____ kappa____ phi______ frames
    -       22.0372   77.0000  120.0000 33
;
_diffrn_measurement_device_type 'Xcalibur, Sapphire3, Gemini ultra'
_diffrn_measurement_method '\w scans'
_diffrn_orient_matrix_UB_11 0.1033988000
_diffrn_orient_matrix_UB_12 -0.0281264000
_diffrn_orient_matrix_UB_13 -0.0383103000
_diffrn_orient_matrix_UB_21 -0.0040581000
_diffrn_orient_matrix_UB_22 0.0868967000
_diffrn_orient_matrix_UB_23 -0.0738563000
_diffrn_orient_matrix_UB_31 0.0473222000
_diffrn_orient_matrix_UB_32 0.0683649000
_diffrn_orient_matrix_UB_33 0.0779382000
_diffrn_radiation_monochromator graphite
_diffrn_radiation_type MoK\a
_diffrn_radiation_wavelength 0.71073
_diffrn_reflns_av_R_equivalents 0.0879
_diffrn_reflns_av_unetI/netI 0.0348
_diffrn_reflns_Laue_measured_fraction_full 1.000
_diffrn_reflns_Laue_measured_fraction_max 0.989
_diffrn_reflns_limit_h_max 8
_diffrn_reflns_limit_h_min -4
_diffrn_reflns_limit_k_max 7
_diffrn_reflns_limit_k_min -7
_diffrn_reflns_limit_l_max 7
_diffrn_reflns_limit_l_min -7
_diffrn_reflns_number 877
_diffrn_reflns_point_group_measured_fraction_full 1.000
_diffrn_reflns_point_group_measured_fraction_max 0.989
_diffrn_reflns_theta_full 25.242
_diffrn_reflns_theta_max 28.311
_diffrn_reflns_theta_min 3.273
_diffrn_source 'Enhance (Mo) X-ray Source'
_exptl_absorpt_coefficient_mu 27.439
_exptl_absorpt_correction_type none
_exptl_crystal_colour
;
;
_exptl_crystal_density_diffrn 4.208
_exptl_crystal_description
;
;
_exptl_crystal_F_000 258
_refine_diff_density_max 2.145
_refine_diff_density_min -3.325
_refine_diff_density_rms 0.414
_refine_ls_extinction_method none
_refine_ls_goodness_of_fit_ref 1.261
_refine_ls_hydrogen_treatment undef
_refine_ls_matrix_type full
_refine_ls_number_parameters 9
_refine_ls_number_reflns 89
_refine_ls_number_restraints 1
_refine_ls_restrained_S_all 1.253
_refine_ls_R_factor_all 0.0480
_refine_ls_R_factor_gt 0.0480
_refine_ls_shift/su_max 0.000
_refine_ls_shift/su_mean 0.000
_refine_ls_structure_factor_coef Fsqd
_refine_ls_weighting_details 'w=1/[\s^2^(Fo^2^)+(0.0760P)^2^+1.2030P] where P=(Fo^2^+2Fc^2^)/3'
_refine_ls_weighting_scheme calc
_refine_ls_wR_factor_gt 0.1215
_refine_ls_wR_factor_ref 0.1215
_reflns_Friedel_coverage 0.000
_reflns_number_gt 89
_reflns_number_total 89
_reflns_threshold_expression 'I > 2\s(I)'
_cod_data_source_file ja6b12432_si_002.cif
_cod_data_source_block e1515
_cod_original_cell_volume 241.13(7)
_cod_database_code 4125879
_shelx_space_group_comment
;
The symmetry employed for this shelxl refinement is uniquely defined
by the following loop, which should always be used as a source of
symmetry information in preference to the above space-group names.
They are only intended as comments.
;
_reflns_odcompleteness_completeness 100.00
_reflns_odcompleteness_iscentric 1
_reflns_odcompleteness_theta 26.32
_olex2_refinement_description
;
1. Shared sites
{Br02, I02}
{C2, N2}
2. Restrained distances
 C1_$1-N4_$2
 1.3 with sigma of 0.02
3. Uiso/Uaniso restraints and constraints
Uanis(Br02) = Uanis(I02)
Uiso(C2) = Uiso(N2)
4. Others
 Fixed Sof: Br02(0.00938) I02(0.05313) C1(0.01302) N4(0.03125) C2(0.00781)
 N2(0.00781)
;
_shelx_shelxl_version_number 2014/7
_olex2_submission_special_instructions 'No special instructions were received'

loop_
_space_group_symop_operation_xyz
'x, y, z'
'-x, -y, z'
'-x, y, -z'
'x, -y, -z'
'z, x, y'
'z, -x, -y'
'-z, -x, y'
'-z, x, -y'
'y, z, x'
'-y, z, -x'
'y, -z, -x'
'-y, -z, x'
'y, x, -z'
'-y, -x, -z'
'y, -x, z'
'-y, x, z'
'x, z, -y'
'-x, z, y'
'-x, -z, -y'
'x, -z, y'
'z, y, -x'
'z, -y, x'
'-z, y, x'
'-z, -y, -x'
'-x, -y, -z'
'x, y, -z'
'x, -y, z'
'-x, y, z'
'-z, -x, -y'
'-z, x, y'
'z, x, -y'
'z, -x, y'
'-y, -z, -x'
'y, -z, x'
'-y, z, x'
'y, z, -x'
'-y, -x, z'
'y, x, z'
'-y, x, -z'
'y, -x, -z'
'-x, -z, y'
'x, -z, -y'
'x, z, y'
'-x, z, -y'
'-z, -y, x'
'-z, y, -x'
'z, -y, -x'
'z, y, x'

loop_
_atom_site_label
_atom_site_type_symbol
_atom_site_fract_x
_atom_site_fract_y
_atom_site_fract_z
_atom_site_U_iso_or_equiv
_atom_site_adp_type
_atom_site_occupancy
_atom_site_site_symmetry_order
_atom_site_calc_flag
_atom_site_refinement_flags_posn
_atom_site_refinement_flags_adp
_atom_site_refinement_flags_occupancy
_atom_site_disorder_assembly
_atom_site_disorder_group
Pb01 Pb 0.5000 0.5000 0.5000 0.0186(3) Uani 1 48 d S T P . .
Br02 Br 0.5000 0.5000 0.0000 0.1114(16) Uani 0.1501 16 d S T P A 1
I02 I 0.5000 0.5000 0.0000 0.1114(16) Uani 0.8501 16 d S T P A 2
C1 C 0.0000 0.0000 0.0000 0.08(4) Uiso 0.625 48 d DS T P B 2
N4 N 0.8795(16) 0.8795(16) -0.1205(16) 0.3(2) Uiso 0.1875 6 d DS T P C 2
C2 C 0.0000 0.0000 0.165(14) 0.005(17) Uiso 0.0625 8 d S T P . 1
N2 N 0.0000 0.0000 0.165(14) 0.005(17) Uiso 0.0625 8 d S T P . 1

loop_
_atom_site_aniso_label
_atom_site_aniso_U_11
_atom_site_aniso_U_22
_atom_site_aniso_U_33
_atom_site_aniso_U_23
_atom_site_aniso_U_13
_atom_site_aniso_U_12
Pb01 0.0186(3) 0.0186(3) 0.0186(3) 0.000 0.000 0.000
Br02 0.160(2) 0.160(2) 0.0141(10) 0.000 0.000 0.000
I02 0.160(2) 0.160(2) 0.0141(10) 0.000 0.000 0.000

loop_
_atom_type_symbol
_atom_type_description
_atom_type_scat_dispersion_real
_atom_type_scat_dispersion_imag
_atom_type_scat_source
C C 0.0033 0.0016 'International Tables Vol C Tables 4.2.6.8 and 6.1.1.4'
H H 0.0000 0.0000 'International Tables Vol C Tables 4.2.6.8 and 6.1.1.4'
Br Br -0.2901 2.4595 'International Tables Vol C Tables 4.2.6.8 and 6.1.1.4'
I I -0.4742 1.8119 'International Tables Vol C Tables 4.2.6.8 and 6.1.1.4'
N N 0.0061 0.0033 'International Tables Vol C Tables 4.2.6.8 and 6.1.1.4'
Pb Pb -3.3944 10.1111 'International Tables Vol C Tables 4.2.6.8 and 6.1.1.4'

loop_
_geom_angle_atom_site_label_1
_geom_angle_atom_site_label_2
_geom_angle_atom_site_label_3
_geom_angle
_geom_angle_site_symmetry_1
_geom_angle_site_symmetry_3
Br02 Pb01 Br02 180.0 . 1_556
Br02 Pb01 Br02 90.0 5 9
Br02 Pb01 Br02 90.0 5 9_565
Br02 Pb01 Br02 90.0 . 5
Br02 Pb01 Br02 90.0 . 9_565
Br02 Pb01 Br02 90.0 1_556 5
Br02 Pb01 Br02 90.0 1_556 9
Br02 Pb01 Br02 90.0 . 5_655
Br02 Pb01 Br02 90.0 5_655 9
Br02 Pb01 Br02 90.0 1_556 5_655
Br02 Pb01 Br02 90.0 1_556 9_565
Br02 Pb01 Br02 180.0 5 5_655
Br02 Pb01 Br02 180.0 9 9_565
Br02 Pb01 Br02 90.0 . 9
Br02 Pb01 Br02 90.0 5_655 9_565
I02 Pb01 I02 90.0 9_565 .
I02 Pb01 I02 90.0 1_556 5_655
I02 Pb01 I02 90.0 1_556 9
I02 Pb01 I02 90.0 9_565 1_556
I02 Pb01 I02 180.0 9_565 9
I02 Pb01 I02 180.0 . 1_556
I02 Pb01 I02 90.0 . 5_655
I02 Pb01 I02 90.0 9_565 5
I02 Pb01 I02 180.0 5 5_655
I02 Pb01 I02 90.0 . 5
I02 Pb01 I02 90.0 . 9
I02 Pb01 I02 90.0 1_556 5
I02 Pb01 I02 90.0 5 9
I02 Pb01 I02 90.0 9_565 5_655
I02 Pb01 I02 90.0 5_655 9
Pb01 Br02 Pb01 180.0 1_554 .
Pb01 I02 Pb01 180.0 1_554 .
N4 C1 N4 109.5 25_665 27_465
N4 C1 N4 180(2) 28_645 4_465
N4 C1 N4 109.471(1) 26_445 27_465
N4 C1 N4 180.0(14) 25_665 1_445
N4 C1 N4 70.5 27_465 4_465
N4 C1 N4 109.471(1) 25_665 28_645
N4 C1 N4 109.5 28_645 27_465
N4 C1 N4 70.529(1) 1_445 28_645
N4 C1 N4 70.529(1) 25_665 4_465
N4 C1 N4 70.529(1) 25_665 2_665
N4 C1 N4 70.5 26_445 4_465
N4 C1 N4 109.471(1) 1_445 2_665
N4 C1 N4 109.471(1) 2_665 3_645
N4 C1 N4 70.529(1) 28_645 2_665
N4 C1 N4 70.5 1_445 27_465
N4 C1 N4 109.471(1) 25_665 26_445
N4 C1 N4 70.529(1) 2_665 27_465
N4 C1 N4 70.529(1) 1_445 26_445
N4 C1 N4 180(2) 3_645 27_465
N4 C1 N4 109.471(1) 28_645 26_445
N4 C1 N4 109.471(1) 1_445 4_465
N4 C1 N4 180(2) 2_665 26_445
N4 C1 N4 109.5 2_665 4_465
N4 C1 N4 70.5 25_665 3_645
N4 C1 N4 109.5 3_645 4_465
N4 C1 N4 109.5 1_445 3_645
N4 C1 N4 70.5 28_645 3_645
N4 C1 N4 70.529(1) 26_445 3_645
C1 N4 N4 54.7 1_665 27_575
C1 N4 N4 54.7 1_665 16_755
C1 N4 N4 54.735(1) 1_665 26
N4 N4 N4 90.000(2) 27_575 16_755
N4 N4 N4 90.0 27_575 26
N4 N4 N4 90.000(2) 26 16_755
C2 C2 C2 60.001(3) 29 33
C2 C2 C2 60.001(3) 5 9
C2 C2 C2 90.001(3) 33 9
C2 C2 C2 90.001(3) 29 5
C2 C2 C2 60.0 29 9
C2 C2 C2 60.0 33 5
C2 C2 N2 60.001(3) 5 9
C2 C2 N2 90.001(3) 33 9
C2 C2 N2 60.0 29 9
C2 C2 N2 90.001(3) 29 5
C2 C2 N2 0(5) 5 5
C2 C2 N2 60.0 33 5
C2 C2 N2 0(5) 9 9
N2 C2 C2 60.0 29 33
N2 C2 C2 90.0 29 5
N2 C2 C2 60.0 5 9
N2 C2 C2 90.0 33 9
N2 C2 C2 0.0 33 33
N2 C2 C2 60.0 29 9
N2 C2 C2 0.0 29 29
N2 C2 C2 60.0 33 5
N2 C2 C2 60.0 33 29
N2 C2 N2 60.0 29 9
N2 C2 N2 90.001(3) 33 9
N2 C2 N2 90.001(3) 29 5
N2 C2 N2 60.001(3) 33 29
N2 C2 N2 60.001(3) 5 9
N2 C2 N2 60.0 33 5

loop_
_geom_bond_atom_site_label_1
_geom_bond_atom_site_label_2
_geom_bond_distance
_geom_bond_site_symmetry_2
Pb01 Br02 3.1121(3) .
Pb01 Br02 3.1121(3) 9_565
Pb01 Br02 3.1121(3) 9
Pb01 Br02 3.1121(3) 1_556
Pb01 Br02 3.1121(3) 5
Pb01 Br02 3.1121(3) 5_655
Pb01 I02 3.1121(3) 9_565
Pb01 I02 3.1121(3) 9
Pb01 I02 3.1121(3) 5
Pb01 I02 3.1121(3) .
Pb01 I02 3.1121(3) 1_556
Pb01 I02 3.1121(3) 5_655
Br02 Pb01 3.1121(3) 1_554
I02 Pb01 3.1121(3) 1_554
C1 N4 1.299(17) 4_465
C1 N4 1.299(17) 3_645
C1 N4 1.299(17) 26_445
C1 N4 1.299(17) 25_665
C1 N4 1.299(17) 27_465
C1 N4 1.299(17) 1_445
C1 N4 1.299(17) 2_665
C1 N4 1.299(17) 28_645
N4 C1 1.299(17) 1_665
N4 N4 1.50(2) 26
N4 N4 1.50(2) 27_575
N4 N4 1.50(2) 16_755
C2 C2 1.45(12) 29
C2 C2 1.45(12) 5
C2 C2 1.45(12) 9
C2 C2 1.45(12) 33
C2 N2 1.45(12) 33
C2 N2 1.45(12) 9
C2 N2 1.45(12) 5
C2 N2 1.45(12) 29
